data_7112696
loop_
_publ_author_name
'Kern, Nicolas'
'Blanc, Aur\'elien'
'Weibel, Jean-Marc'
'Pale, Patrick'

_publ_section_title
;
 Gold(I)-catalyzed rearrangement of aryl alkynylaziridines to
 spiro[isochroman-4,2'-pyrrolines].
;
_journal_issue 23
_journal_name_full 'Chemical communications (Cambridge, England)'
_journal_page_first 6665
_journal_page_last 6667
_journal_paper_doi 10.1039/c1cc11351h
_journal_volume 47
_journal_year 2011
_chemical_formula_moiety 'C23 H25 N O3 S'
_chemical_formula_sum 'C23 H25 N O3 S'
_chemical_formula_weight 395.50
_chemical_name_systematic
;
?
;
_space_group_IT_number 2
_symmetry_cell_setting triclinic
_symmetry_space_group_name_Hall '-P 1'
_symmetry_space_group_name_H-M 'P -1'
_atom_sites_solution_hydrogens geom
_atom_sites_solution_primary direct
_atom_sites_solution_secondary difmap
_audit_creation_method SHELXL-97
_cell_angle_alpha 78.806(3)
_cell_angle_beta 78.180(3)
_cell_angle_gamma 73.5490(19)
_cell_formula_units_Z 2
_cell_length_a 8.9140(4)
_cell_length_b 9.2060(5)
_cell_length_c 13.1630(5)
_cell_measurement_reflns_used 2991
_cell_measurement_temperature 173(2)
_cell_measurement_theta_max 30.034
_cell_measurement_theta_min 0.998
_cell_volume 1003.28(8)
_computing_cell_refinement 'Denzo (Nonius B.V., 1998)'
_computing_data_collection 'Collect (Nonius B.V., 1998)'
_computing_data_reduction 'Denzo (Nonius B.V., 1998)'
_computing_molecular_graphics 'PLATON 98 (Spek, 1998)'
_computing_publication_material 'SHELXL-97 (Sheldrick, 1997)'
_computing_structure_refinement 'SHELXL-97 (Sheldrick, 1997)'
_computing_structure_solution 'SHELXS-97 (Sheldrick, 1997)'
_diffrn_ambient_temperature 173(2)
_diffrn_measured_fraction_theta_full 0.994
_diffrn_measured_fraction_theta_max 0.994
_diffrn_measurement_device_type KappaCCD
_diffrn_measurement_method '\p scans'
_diffrn_radiation_monochromator graphite
_diffrn_radiation_source 'fine-focus sealed tube'
_diffrn_radiation_type MoK\a
_diffrn_radiation_wavelength 0.71073
_diffrn_reflns_av_R_equivalents 0.0235
_diffrn_reflns_av_sigmaI/netI 0.0538
_diffrn_reflns_limit_h_max 12
_diffrn_reflns_limit_h_min -12
_diffrn_reflns_limit_k_max 12
_diffrn_reflns_limit_k_min -12
_diffrn_reflns_limit_l_max 18
_diffrn_reflns_limit_l_min -18
_diffrn_reflns_number 8282
_diffrn_reflns_theta_full 30.06
_diffrn_reflns_theta_max 30.06
_diffrn_reflns_theta_min 1.60
_exptl_absorpt_coefficient_mu 0.185
_exptl_absorpt_correction_type none
_exptl_crystal_colour colorless
_exptl_crystal_density_diffrn 1.309
_exptl_crystal_density_method 'not measured'
_exptl_crystal_description prism
_exptl_crystal_F_000 420
_exptl_crystal_size_max 0.15
_exptl_crystal_size_mid 0.15
_exptl_crystal_size_min 0.15
_refine_diff_density_max 0.440
_refine_diff_density_min -0.614
_refine_diff_density_rms 0.116
_refine_ls_extinction_method none
_refine_ls_goodness_of_fit_ref 1.082
_refine_ls_hydrogen_treatment constr
_refine_ls_matrix_type full
_refine_ls_number_parameters 253
_refine_ls_number_reflns 5843
_refine_ls_number_restraints 0
_refine_ls_restrained_S_all 1.082
_refine_ls_R_factor_all 0.0810
_refine_ls_R_factor_gt 0.0509
_refine_ls_shift/su_max 0.000
_refine_ls_shift/su_mean 0.000
_refine_ls_structure_factor_coef Fsqd
_refine_ls_weighting_details 'calc w=1/[\s^2^(Fo^2^)+(0.1055P)^2^+0.0642P] where P=(Fo^2^+2Fc^2^)/3'
_refine_ls_weighting_scheme calc
_refine_ls_wR_factor_gt 0.1440
_refine_ls_wR_factor_ref 0.1801
_reflns_number_gt 4234
_reflns_number_total 5843
_reflns_threshold_expression >2sigma(I)
_cod_data_source_file c1cc11351h.txt
_cod_data_source_block aurelien
_cod_original_sg_symbol_Hall '- P 1'
_cod_database_code 7112696

loop_
_symmetry_equiv_pos_as_xyz
'x, y, z'
'-x, -y, -z'

loop_
_atom_site_label
_atom_site_type_symbol
_atom_site_fract_x
_atom_site_fract_y
_atom_site_fract_z
_atom_site_U_iso_or_equiv
_atom_site_adp_type
_atom_site_occupancy
_atom_site_symmetry_multiplicity
_atom_site_calc_flag
S1 S -0.29387(5) 0.50131(5) 0.65104(3) 0.02607(14) Uani 1 1 d
N N -0.25845(17) 0.66667(17) 0.62974(11) 0.0256(3) Uani 1 1 d
H0 H -0.3180 0.7418 0.5919 0.031 Uiso 1 1 calc
C16 C -0.5966(2) 1.0630(2) 0.77200(13) 0.0255(4) Uani 1 1 d
O3 O -0.64788(15) 1.16377(15) 0.56602(9) 0.0309(3) Uani 1 1 d
C13 C -0.1807(2) 0.8583(2) 0.70062(13) 0.0267(4) Uani 1 1 d
C8 C -0.1319(2) 0.6987(2) 0.67022(12) 0.0243(3) Uani 1 1 d
H8 H -0.1100 0.6232 0.7346 0.029 Uiso 1 1 calc
C21 C -0.7410(2) 1.1627(2) 0.75235(13) 0.0280(4) Uani 1 1 d
C5 C -0.4402(2) 0.5010(2) 0.76418(13) 0.0249(3) Uani 1 1 d
O2 O -0.15617(16) 0.38530(16) 0.67810(11) 0.0381(3) Uani 1 1 d
O1 O -0.36307(16) 0.49112(17) 0.56445(10) 0.0358(3) Uani 1 1 d
C15 C -0.4602(2) 1.0448(2) 0.68492(13) 0.0256(4) Uani 1 1 d
C23 C -0.4901(2) 1.1477(2) 0.58237(13) 0.0289(4) Uani 1 1 d
H23A H -0.4749 1.2495 0.5842 0.035 Uiso 1 1 calc
H23B H -0.4135 1.1031 0.5237 0.035 Uiso 1 1 calc
C6 C -0.4533(3) 0.3601(2) 0.82109(15) 0.0362(4) Uani 1 1 d
H6 H -0.3831 0.2679 0.8008 0.043 Uiso 1 1 calc
C17 C -0.5834(2) 0.9850(2) 0.87363(14) 0.0332(4) Uani 1 1 d
H17 H -0.4858 0.9160 0.8878 0.040 Uiso 1 1 calc
C9 C 0.0214(2) 0.6800(2) 0.59011(14) 0.0289(4) Uani 1 1 d
H9A H 0.0561 0.5738 0.5738 0.035 Uiso 1 1 calc
H9B H 0.0009 0.7499 0.5243 0.035 Uiso 1 1 calc
C4 C -0.5422(2) 0.6347(2) 0.79363(15) 0.0334(4) Uani 1 1 d
H4 H -0.5333 0.7308 0.7543 0.040 Uiso 1 1 calc
C3 C -0.6585(2) 0.6272(2) 0.88174(16) 0.0380(5) Uani 1 1 d
H3 H -0.7288 0.7193 0.9021 0.046 Uiso 1 1 calc
C18 C -0.7123(3) 1.0081(2) 0.95384(14) 0.0384(5) Uani 1 1 d
H18 H -0.7027 0.9544 1.0225 0.046 Uiso 1 1 calc
C14 C -0.3215(2) 0.9499(2) 0.69419(13) 0.0284(4) Uani 1 1 d
C2 C -0.6738(2) 0.4891(2) 0.94002(14) 0.0329(4) Uani 1 1 d
C11 C 0.1026(2) 0.8788(3) 0.65663(17) 0.0386(5) Uani 1 1 d
H11A H 0.0867 0.9513 0.5912 0.046 Uiso 1 1 calc
H11B H 0.1878 0.8987 0.6856 0.046 Uiso 1 1 calc
C10 C 0.1522(2) 0.7149(2) 0.63201(16) 0.0361(4) Uani 1 1 d
H10A H 0.2498 0.7010 0.5792 0.043 Uiso 1 1 calc
H10B H 0.1755 0.6427 0.6964 0.043 Uiso 1 1 calc
C12 C -0.0509(2) 0.9048(2) 0.73588(16) 0.0358(4) Uani 1 1 d
H12A H -0.0299 0.8445 0.8047 0.043 Uiso 1 1 calc
H12B H -0.0873 1.0143 0.7447 0.043 Uiso 1 1 calc
C19 C -0.8541(3) 1.1088(3) 0.93411(15) 0.0387(5) Uani 1 1 d
H19 H -0.9413 1.1259 0.9895 0.046 Uiso 1 1 calc
C7 C -0.5709(3) 0.3566(2) 0.90808(15) 0.0400(5) Uani 1 1 d
H7 H -0.5811 0.2605 0.9468 0.048 Uiso 1 1 calc
C22 C -0.7588(2) 1.2458(3) 0.64367(15) 0.0362(4) Uani 1 1 d
H22A H -0.8680 1.2585 0.6313 0.043 Uiso 1 1 calc
H22B H -0.7414 1.3490 0.6373 0.043 Uiso 1 1 calc
C1 C -0.7969(3) 0.4823(3) 1.03713(16) 0.0488(6) Uani 1 1 d
H1A H -0.7663 0.5187 1.0931 0.073 Uiso 1 1 calc
H1B H -0.8046 0.3764 1.0599 0.073 Uiso 1 1 calc
H1C H -0.8998 0.5473 1.0215 0.073 Uiso 1 1 calc
C20 C -0.8696(2) 1.1846(2) 0.83420(15) 0.0364(4) Uani 1 1 d
H20 H -0.9681 1.2523 0.8207 0.044 Uiso 1 1 calc

loop_
_atom_site_aniso_label
_atom_site_aniso_U_11
_atom_site_aniso_U_22
_atom_site_aniso_U_33
_atom_site_aniso_U_23
_atom_site_aniso_U_13
_atom_site_aniso_U_12
S1 0.0239(2) 0.0267(2) 0.0272(2) -0.00623(16) -0.00058(16) -0.00671(18)
N 0.0236(7) 0.0281(8) 0.0259(7) 0.0001(6) -0.0071(6) -0.0082(6)
C16 0.0259(9) 0.0256(9) 0.0252(8) -0.0072(6) -0.0027(6) -0.0055(7)
O3 0.0302(7) 0.0351(7) 0.0249(6) -0.0045(5) -0.0035(5) -0.0049(6)
C13 0.0218(8) 0.0331(10) 0.0246(8) -0.0084(7) -0.0006(6) -0.0057(7)
C8 0.0218(8) 0.0297(9) 0.0212(7) -0.0036(6) -0.0017(6) -0.0074(7)
C21 0.0266(9) 0.0285(9) 0.0287(8) -0.0086(7) -0.0032(7) -0.0045(7)
C5 0.0231(8) 0.0286(9) 0.0245(8) -0.0047(6) -0.0038(6) -0.0082(7)
O2 0.0255(7) 0.0301(8) 0.0511(8) -0.0024(6) -0.0006(6) -0.0011(6)
O1 0.0410(8) 0.0442(8) 0.0292(7) -0.0128(6) -0.0015(6) -0.0195(7)
C15 0.0251(9) 0.0242(9) 0.0289(8) -0.0082(6) -0.0027(7) -0.0064(7)
C23 0.0282(9) 0.0278(9) 0.0291(9) -0.0032(7) -0.0008(7) -0.0079(7)
C6 0.0433(12) 0.0266(10) 0.0356(10) -0.0045(8) 0.0012(8) -0.0094(9)
C17 0.0357(11) 0.0317(10) 0.0296(9) -0.0035(7) -0.0053(7) -0.0051(8)
C9 0.0250(9) 0.0325(10) 0.0281(8) -0.0095(7) 0.0028(7) -0.0073(7)
C4 0.0275(10) 0.0281(10) 0.0407(10) -0.0040(8) 0.0014(8) -0.0065(8)
C3 0.0300(10) 0.0378(11) 0.0438(11) -0.0121(9) 0.0042(8) -0.0075(9)
C18 0.0473(13) 0.0394(11) 0.0264(9) -0.0023(8) 0.0000(8) -0.0134(10)
C14 0.0276(9) 0.0305(10) 0.0292(8) -0.0092(7) -0.0017(7) -0.0097(8)
C2 0.0306(10) 0.0461(12) 0.0264(9) -0.0094(8) -0.0019(7) -0.0160(9)
C11 0.0277(10) 0.0423(12) 0.0508(12) -0.0144(9) -0.0045(8) -0.0131(9)
C10 0.0238(9) 0.0433(12) 0.0429(11) -0.0133(9) 0.0002(8) -0.0104(8)
C12 0.0275(10) 0.0412(11) 0.0425(11) -0.0193(9) -0.0065(8) -0.0052(8)
C19 0.0365(11) 0.0459(12) 0.0338(10) -0.0138(9) 0.0097(8) -0.0157(10)
C7 0.0526(14) 0.0345(11) 0.0328(10) 0.0002(8) 0.0005(9) -0.0194(10)
C22 0.0307(10) 0.0403(11) 0.0311(9) -0.0069(8) -0.0052(7) 0.0029(8)
C1 0.0468(13) 0.0739(17) 0.0314(10) -0.0111(10) 0.0044(9) -0.0299(13)
C20 0.0277(10) 0.0434(12) 0.0366(10) -0.0128(9) -0.0015(8) -0.0044(9)

loop_
_atom_type_symbol
_atom_type_description
_atom_type_scat_dispersion_real
_atom_type_scat_dispersion_imag
_atom_type_scat_source
C C 0.0033 0.0016 'International Tables Vol C Tables 4.2.6.8 and 6.1.1.4'
H H 0.0000 0.0000 'International Tables Vol C Tables 4.2.6.8 and 6.1.1.4'
O O 0.0106 0.0060 'International Tables Vol C Tables 4.2.6.8 and 6.1.1.4'
N N 0.0061 0.0033 'International Tables Vol C Tables 4.2.6.8 and 6.1.1.4'
S S 0.1246 0.1234 'International Tables Vol C Tables 4.2.6.8 and 6.1.1.4'

loop_
_geom_angle_atom_site_label_1
_geom_angle_atom_site_label_2
_geom_angle_atom_site_label_3
_geom_angle
O1 S1 O2 119.44(9)
O1 S1 N 106.78(8)
O2 S1 N 110.04(8)
O1 S1 C5 107.66(8)
O2 S1 C5 106.09(8)
N S1 C5 106.08(8)
C8 N S1 123.09(11)
C8 N H0 118.5
S1 N H0 118.5
C21 C16 C17 119.07(16)
C21 C16 C15 119.00(15)
C17 C16 C15 121.93(16)
C23 O3 C22 109.61(13)
C14 C13 C8 122.71(16)
C14 C13 C12 122.75(17)
C8 C13 C12 114.51(15)
N C8 C13 111.33(14)
N C8 C9 111.29(13)
C13 C8 C9 109.79(14)
N C8 H8 108.1
C13 C8 H8 108.1
C9 C8 H8 108.1
C16 C21 C20 119.77(17)
C16 C21 C22 120.05(16)
C20 C21 C22 120.18(17)
C4 C5 C6 120.56(17)
C4 C5 S1 121.74(14)
C6 C5 S1 117.66(14)
C14 C15 C16 123.75(16)
C14 C15 C23 120.94(16)
C16 C15 C23 115.30(15)
O3 C23 C15 109.97(14)
O3 C23 H23A 109.7
C15 C23 H23A 109.7
O3 C23 H23B 109.7
C15 C23 H23B 109.7
H23A C23 H23B 108.2
C7 C6 C5 118.77(18)
C7 C6 H6 120.6
C5 C6 H6 120.6
C18 C17 C16 120.34(18)
C18 C17 H17 119.8
C16 C17 H17 119.8
C10 C9 C8 111.14(14)
C10 C9 H9A 109.4
C8 C9 H9A 109.4
C10 C9 H9B 109.4
C8 C9 H9B 109.4
H9A C9 H9B 108.0
C5 C4 C3 119.23(18)
C5 C4 H4 120.4
C3 C4 H4 120.4
C2 C3 C4 121.50(19)
C2 C3 H3 119.3
C4 C3 H3 119.3
C19 C18 C17 120.22(17)
C19 C18 H18 119.9
C17 C18 H18 119.9
C13 C14 C15 177.96(19)
C3 C2 C7 118.09(18)
C3 C2 C1 121.2(2)
C7 C2 C1 120.75(19)
C10 C11 C12 110.63(17)
C10 C11 H11A 109.5
C12 C11 H11A 109.5
C10 C11 H11B 109.5
C12 C11 H11B 109.5
H11A C11 H11B 108.1
C9 C10 C11 110.60(16)
C9 C10 H10A 109.5
C11 C10 H10A 109.5
C9 C10 H10B 109.5
C11 C10 H10B 109.5
H10A C10 H10B 108.1
C13 C12 C11 111.64(15)
C13 C12 H12A 109.3
C11 C12 H12A 109.3
C13 C12 H12B 109.3
C11 C12 H12B 109.3
H12A C12 H12B 108.0
C20 C19 C18 120.08(18)
C20 C19 H19 120.0
C18 C19 H19 120.0
C2 C7 C6 121.84(18)
C2 C7 H7 119.1
C6 C7 H7 119.1
O3 C22 C21 111.15(16)
O3 C22 H22A 109.4
C21 C22 H22A 109.4
O3 C22 H22B 109.4
C21 C22 H22B 109.4
H22A C22 H22B 108.0
C2 C1 H1A 109.5
C2 C1 H1B 109.5
H1A C1 H1B 109.5
C2 C1 H1C 109.5
H1A C1 H1C 109.5
H1B C1 H1C 109.5
C19 C20 C21 120.50(19)
C19 C20 H20 119.8
C21 C20 H20 119.8

loop_
_geom_bond_atom_site_label_1
_geom_bond_atom_site_label_2
_geom_bond_distance
S1 O1 1.4320(13)
S1 O2 1.4363(14)
S1 N 1.6018(15)
S1 C5 1.7674(17)
N C8 1.463(2)
N H0 0.8800
C16 C21 1.393(2)
C16 C17 1.401(2)
C16 C15 1.486(2)
O3 C23 1.428(2)
O3 C22 1.434(2)
C13 C14 1.307(2)
C13 C8 1.518(2)
C13 C12 1.522(2)
C8 C9 1.535(2)
C8 H8 1.0000
C21 C20 1.401(2)
C21 C22 1.502(3)
C5 C4 1.378(3)
C5 C6 1.389(3)
C15 C14 1.310(2)
C15 C23 1.516(2)
C23 H23A 0.9900
C23 H23B 0.9900
C6 C7 1.387(3)
C6 H6 0.9500
C17 C18 1.390(3)
C17 H17 0.9500
C9 C10 1.521(3)
C9 H9A 0.9900
C9 H9B 0.9900
C4 C3 1.393(3)
C4 H4 0.9500
C3 C2 1.378(3)
C3 H3 0.9500
C18 C19 1.379(3)
C18 H18 0.9500
C2 C7 1.384(3)
C2 C1 1.508(3)
C11 C10 1.527(3)
C11 C12 1.531(3)
C11 H11A 0.9900
C11 H11B 0.9900
C10 H10A 0.9900
C10 H10B 0.9900
C12 H12A 0.9900
C12 H12B 0.9900
C19 C20 1.378(3)
C19 H19 0.9500
C7 H7 0.9500
C22 H22A 0.9900
C22 H22B 0.9900
C1 H1A 0.9800
C1 H1B 0.9800
C1 H1C 0.9800
C20 H20 0.9500

loop_
_geom_torsion_atom_site_label_1
_geom_torsion_atom_site_label_2
_geom_torsion_atom_site_label_3
_geom_torsion_atom_site_label_4
_geom_torsion
O1 S1 N C8 -152.32(13)
O2 S1 N C8 -21.30(16)
C5 S1 N C8 93.05(14)
S1 N C8 C13 -144.11(13)
S1 N C8 C9 93.05(16)
C14 C13 C8 N 2.5(2)
C12 C13 C8 N -175.66(14)
C14 C13 C8 C9 126.19(18)
C12 C13 C8 C9 -51.96(19)
C17 C16 C21 C20 0.7(3)
C15 C16 C21 C20 -178.18(16)
C17 C16 C21 C22 -179.08(17)
C15 C16 C21 C22 2.0(3)
O1 S1 C5 C4 -89.59(16)
O2 S1 C5 C4 141.46(15)
N S1 C5 C4 24.43(17)
O1 S1 C5 C6 88.09(16)
O2 S1 C5 C6 -40.86(17)
N S1 C5 C6 -157.89(14)
C21 C16 C15 C14 -177.31(16)
C17 C16 C15 C14 3.8(3)
C21 C16 C15 C23 4.1(2)
C17 C16 C15 C23 -174.78(16)
C22 O3 C23 C15 66.59(18)
C14 C15 C23 O3 143.77(17)
C16 C15 C23 O3 -37.6(2)
C4 C5 C6 C7 0.0(3)
S1 C5 C6 C7 -177.74(15)
C21 C16 C17 C18 -0.7(3)
C15 C16 C17 C18 178.23(17)
N C8 C9 C10 179.41(15)
C13 C8 C9 C10 55.68(19)
C6 C5 C4 C3 0.4(3)
S1 C5 C4 C3 177.98(15)
C5 C4 C3 C2 0.0(3)
C16 C17 C18 C19 -0.4(3)
C8 C13 C14 C15 -109(5)
C12 C13 C14 C15 69(5)
C16 C15 C14 C13 -156(5)
C23 C15 C14 C13 22(5)
C4 C3 C2 C7 -0.6(3)
C4 C3 C2 C1 178.16(18)
C8 C9 C10 C11 -59.7(2)
C12 C11 C10 C9 57.6(2)
C14 C13 C12 C11 -127.0(2)
C8 C13 C12 C11 51.2(2)
C10 C11 C12 C13 -52.7(2)
C17 C18 C19 C20 1.3(3)
C3 C2 C7 C6 1.0(3)
C1 C2 C7 C6 -177.81(19)
C5 C6 C7 C2 -0.7(3)
C23 O3 C22 C21 -60.1(2)
C16 C21 C22 O3 25.4(3)
C20 C21 C22 O3 -154.45(17)
C18 C19 C20 C21 -1.3(3)
C16 C21 C20 C19 0.2(3)
C22 C21 C20 C19 -179.97(19)
